data_4309373
loop_
_publ_author_name
'Andrew J. Mountford'
'Simon J. Lancaster'
'Simon J. Coles'
'Peter N. Horton'
'David L. Hughes'
'Michael B. Hursthouse'
'Mark E. Light'

_publ_section_title
;
Intra- and Intermolecular N-H...F-C Hydrogen-Bonding Interactions in
Amine Adducts of Tris(pentafluorophenyl)borane and -alane
;
_journal_name_full 'Inorganic Chemistry'
_journal_page_first 5921
_journal_page_last 5933
_journal_paper_doi 10.1021/ic050663n
_journal_volume 44
_journal_year 2005
_chemical_formula_moiety 'C22 H11 Al F15 N'
_chemical_formula_structural (C6F5)3Al-NH2tBu
_chemical_formula_sum 'C22 H11 Al F15 N'
_chemical_formula_weight 601.30
_chemical_name_common 'Compound 2b'
_space_group_IT_number 15
_symmetry_cell_setting monoclinic
_symmetry_space_group_name_Hall '-C 2yc'
_symmetry_space_group_name_H-M 'C 1 2/c 1'
_atom_sites_solution_hydrogens geom
_atom_sites_solution_primary direct
_atom_sites_solution_secondary difmap
_audit_creation_method SHELXL-97
_cell_angle_alpha 90.00
_cell_angle_beta 102.43(3)
_cell_angle_gamma 90.00
_cell_formula_units_Z 8
_cell_length_a 18.451(4)
_cell_length_b 12.842(3)
_cell_length_c 19.911(4)
_cell_measurement_temperature 140(1)
_cell_volume 4607.3(18)
_computing_cell_refinement 'DENZO/CELL (Otwinowski and Minor, 1985)'
_computing_data_collection 'MSC R-Axis-II control software'
_computing_data_reduction 'DENZO, SCALEPACK (Otwinowski and Minor, 1985)'
_computing_molecular_graphics 'ORTEP (Johnson, 1971)'
_computing_publication_material 'SHELXL (Sheldrick, 1997)'
_computing_structure_refinement 'SHELXL (Sheldrick, 1997)'
_computing_structure_solution 'SHELXS (Sheldrick, 1997)'
_diffrn_ambient_temperature 140(1)
_diffrn_measured_fraction_theta_full 0.989
_diffrn_measured_fraction_theta_max 0.989
_diffrn_measurement_device 'Rigaku R-Axis-IIc'
_diffrn_measurement_method 'image-plate oscillation photos'
_diffrn_radiation_monochromator graphite
_diffrn_radiation_source 'rotating anode'
_diffrn_radiation_type Mo-K\a
_diffrn_radiation_wavelength 0.71073
_diffrn_reflns_av_R_equivalents 0.0686
_diffrn_reflns_av_sigmaI/netI 0.0560
_diffrn_reflns_limit_h_max 22
_diffrn_reflns_limit_h_min -22
_diffrn_reflns_limit_k_max 15
_diffrn_reflns_limit_k_min -15
_diffrn_reflns_limit_l_max 23
_diffrn_reflns_limit_l_min -22
_diffrn_reflns_number 12980
_diffrn_reflns_theta_full 25.40
_diffrn_reflns_theta_max 25.40
_diffrn_reflns_theta_min 2.09
_diffrn_standards_decay_% 0
_exptl_absorpt_coefficient_mu 0.222
_exptl_absorpt_correction_type none
_exptl_crystal_colour 'clear, colourless,'
_exptl_crystal_density_diffrn 1.734
_exptl_crystal_density_method 'not measured'
_exptl_crystal_description 'rectangular prism'
_exptl_crystal_F_000 2384
_exptl_crystal_size_max 0.5
_exptl_crystal_size_mid 0.30
_exptl_crystal_size_min 0.25
_refine_diff_density_max 0.234
_refine_diff_density_min -0.316
_refine_diff_density_rms 0.051
_refine_ls_extinction_method none
_refine_ls_goodness_of_fit_ref 1.078
_refine_ls_hydrogen_treatment constr
_refine_ls_matrix_type full
_refine_ls_number_parameters 352
_refine_ls_number_reflns 4213
_refine_ls_number_restraints 0
_refine_ls_restrained_S_all 1.078
_refine_ls_R_factor_all 0.0494
_refine_ls_R_factor_gt 0.0423
_refine_ls_shift/su_max 0.001
_refine_ls_shift/su_mean 0.000
_refine_ls_structure_factor_coef Fsqd
_refine_ls_weighting_details 'calc w=1/[\s^2^(Fo^2^)+(0.0582P)^2^+1.3053P] where P=(Fo^2^+2Fc^2^)/3'
_refine_ls_weighting_scheme calc
_refine_ls_wR_factor_gt 0.1137
_refine_ls_wR_factor_ref 0.1175
_reflns_number_gt 3514
_reflns_number_total 4213
_reflns_threshold_expression I>2sigma(I)
_cod_data_source_file ic050663nsi20050429_025944_08.cif
_cod_data_source_block simonl10
_cod_original_cell_volume 4607.3(16)
_cod_database_code 4309373

loop_
_symmetry_equiv_pos_as_xyz
'x, y, z'
'-x, y, -z+1/2'
'x+1/2, y+1/2, z'
'-x+1/2, y+1/2, -z+1/2'
'-x, -y, -z'
'x, -y, z-1/2'
'-x+1/2, -y+1/2, -z'
'x+1/2, -y+1/2, z-1/2'

loop_
_atom_site_label
_atom_site_type_symbol
_atom_site_fract_x
_atom_site_fract_y
_atom_site_fract_z
_atom_site_U_iso_or_equiv
_atom_site_adp_type
_atom_site_occupancy
_atom_site_symmetry_multiplicity
_atom_site_calc_flag
_atom_site_refinement_flags
_atom_site_disorder_assembly
_atom_site_disorder_group
Al Al 0.18543(3) 0.47925(4) 0.55589(3) 0.03560(16) Uani 1 1 d . . .
C11 C 0.16077(10) 0.61594(15) 0.59444(9) 0.0377(4) Uani 1 1 d . . .
C12 C 0.19084(11) 0.64673(16) 0.66157(9) 0.0426(4) Uani 1 1 d . . .
F12 F 0.24200(7) 0.58366(10) 0.70263(6) 0.0579(4) Uani 1 1 d . . .
C13 C 0.17239(11) 0.73732(16) 0.69127(9) 0.0449(5) Uani 1 1 d . . .
F13 F 0.20366(7) 0.76182(11) 0.75736(6) 0.0608(4) Uani 1 1 d . . .
C14 C 0.12029(11) 0.80291(15) 0.65322(10) 0.0431(4) Uani 1 1 d . . .
F14 F 0.10122(7) 0.89160(10) 0.68105(6) 0.0576(3) Uani 1 1 d . . .
C15 C 0.08765(11) 0.77686(15) 0.58600(10) 0.0408(4) Uani 1 1 d . . .
F15 F 0.03562(7) 0.83995(9) 0.54833(6) 0.0524(3) Uani 1 1 d . . .
C16 C 0.10830(10) 0.68499(14) 0.55896(9) 0.0377(4) Uani 1 1 d . . .
F16 F 0.07310(7) 0.66255(9) 0.49324(5) 0.0481(3) Uani 1 1 d . . .
C21 C 0.16420(10) 0.47341(14) 0.45322(9) 0.0379(4) Uani 1 1 d . . .
C22 C 0.17868(11) 0.55655(15) 0.41302(10) 0.0406(4) Uani 1 1 d . . .
F22 F 0.21617(7) 0.64116(9) 0.44459(6) 0.0511(3) Uani 1 1 d . . .
C23 C 0.15719(12) 0.56001(16) 0.34247(10) 0.0451(5) Uani 1 1 d . . .
F23 F 0.17272(8) 0.64326(10) 0.30648(6) 0.0588(3) Uani 1 1 d . . .
C24 C 0.11796(13) 0.47765(16) 0.30840(9) 0.0473(5) Uani 1 1 d . . .
F24 F 0.09403(9) 0.47954(11) 0.23952(6) 0.0647(4) Uani 1 1 d . . .
C25 C 0.10223(12) 0.39205(16) 0.34481(10) 0.0468(5) Uani 1 1 d . . .
F25 F 0.06459(9) 0.31067(10) 0.31170(6) 0.0656(4) Uani 1 1 d . . .
C26 C 0.12598(12) 0.39229(15) 0.41574(9) 0.0413(4) Uani 1 1 d . . .
F26 F 0.10986(8) 0.30445(9) 0.44823(6) 0.0549(3) Uani 1 1 d . . .
C31 C 0.13898(10) 0.36091(14) 0.59758(8) 0.0353(4) Uani 1 1 d . . .
C32 C 0.07288(10) 0.37211(14) 0.61994(9) 0.0371(4) Uani 1 1 d . . .
F32 F 0.03399(6) 0.46270(9) 0.60723(5) 0.0444(3) Uani 1 1 d . . .
C33 C 0.04330(10) 0.29551(16) 0.65507(9) 0.0405(4) Uani 1 1 d . . .
F33 F -0.02059(6) 0.31099(10) 0.67594(6) 0.0542(3) Uani 1 1 d . . .
C34 C 0.08025(11) 0.20171(15) 0.66852(9) 0.0417(4) Uani 1 1 d . . .
F34 F 0.05371(7) 0.12667(9) 0.70440(6) 0.0550(3) Uani 1 1 d . . .
C35 C 0.14454(11) 0.18390(14) 0.64510(9) 0.0391(4) Uani 1 1 d . . .
F35 F 0.17963(7) 0.09123(8) 0.65601(6) 0.0492(3) Uani 1 1 d . . .
C36 C 0.17130(10) 0.26334(15) 0.61051(9) 0.0369(4) Uani 1 1 d . . .
F36 F 0.23465(6) 0.24109(8) 0.58734(6) 0.0456(3) Uani 1 1 d . . .
N4 N 0.29155(9) 0.45155(13) 0.59973(8) 0.0399(4) Uani 1 1 d . . .
H4A H 0.2948 0.4624 0.6449 0.048 Uiso 1 1 calc R . .
H4B H 0.2974 0.3826 0.5950 0.048 Uiso 1 1 calc R . .
C41 C 0.36181(10) 0.50070(15) 0.58434(10) 0.0408(4) Uani 1 1 d . . .
C42 C 0.35576(12) 0.61937(16) 0.58901(11) 0.0502(5) Uani 1 1 d . . .
H42A H 0.3144 0.6434 0.5546 0.075 Uiso 1 1 calc R . .
H42B H 0.4005 0.6509 0.5815 0.075 Uiso 1 1 calc R . .
H42C H 0.3486 0.6382 0.6338 0.075 Uiso 1 1 calc R . .
C43 C 0.36744(12) 0.46612(17) 0.51220(10) 0.0482(5) Uani 1 1 d . . .
H43A H 0.3713 0.3916 0.5110 0.072 Uiso 1 1 calc R . .
H43B H 0.4106 0.4968 0.5007 0.072 Uiso 1 1 calc R . .
H43C H 0.3239 0.4882 0.4796 0.072 Uiso 1 1 calc R . .
C44 C 0.42735(11) 0.45968(17) 0.63800(11) 0.0491(5) Uani 1 1 d . . .
H44A H 0.4299 0.3853 0.6342 0.074 Uiso 1 1 calc R . .
H44B H 0.4210 0.4779 0.6831 0.074 Uiso 1 1 calc R . .
H44C H 0.4725 0.4900 0.6304 0.074 Uiso 1 1 calc R . .

loop_
_atom_site_aniso_label
_atom_site_aniso_U_11
_atom_site_aniso_U_22
_atom_site_aniso_U_33
_atom_site_aniso_U_23
_atom_site_aniso_U_13
_atom_site_aniso_U_12
Al 0.0390(3) 0.0356(3) 0.0332(3) 0.0014(2) 0.0100(2) 0.0029(2)
C11 0.0378(9) 0.0393(9) 0.0372(9) 0.0017(8) 0.0110(8) 0.0014(8)
C12 0.0421(10) 0.0480(11) 0.0382(9) 0.0023(8) 0.0099(8) 0.0073(9)
F12 0.0627(8) 0.0706(9) 0.0373(6) -0.0001(6) 0.0035(5) 0.0253(7)
C13 0.0437(11) 0.0550(12) 0.0368(9) -0.0082(9) 0.0106(8) -0.0001(9)
F13 0.0618(8) 0.0772(9) 0.0410(6) -0.0186(6) 0.0054(6) 0.0100(7)
C14 0.0442(10) 0.0397(10) 0.0491(10) -0.0078(9) 0.0182(9) 0.0012(9)
F14 0.0629(8) 0.0486(7) 0.0638(8) -0.0160(6) 0.0191(6) 0.0078(6)
C15 0.0390(10) 0.0394(10) 0.0465(10) 0.0045(8) 0.0144(8) 0.0059(8)
F15 0.0548(7) 0.0483(6) 0.0547(7) 0.0050(6) 0.0134(6) 0.0167(6)
C16 0.0399(10) 0.0403(10) 0.0339(8) 0.0000(8) 0.0100(8) -0.0010(8)
F16 0.0508(7) 0.0513(6) 0.0387(6) -0.0037(5) 0.0021(5) 0.0089(6)
C21 0.0406(10) 0.0376(10) 0.0376(9) 0.0016(8) 0.0131(8) 0.0057(8)
C22 0.0424(10) 0.0399(10) 0.0419(9) 0.0025(8) 0.0141(8) 0.0021(9)
F22 0.0594(7) 0.0446(6) 0.0496(6) 0.0043(5) 0.0123(6) -0.0087(6)
C23 0.0518(11) 0.0453(11) 0.0430(10) 0.0102(9) 0.0206(9) 0.0081(10)
F23 0.0731(9) 0.0583(8) 0.0491(6) 0.0189(6) 0.0227(6) 0.0009(7)
C24 0.0600(13) 0.0529(12) 0.0308(9) 0.0050(9) 0.0136(9) 0.0120(10)
F24 0.0933(10) 0.0684(8) 0.0309(6) 0.0038(6) 0.0101(6) 0.0081(8)
C25 0.0576(12) 0.0429(10) 0.0393(10) -0.0028(9) 0.0092(9) 0.0037(10)
F25 0.0948(11) 0.0529(8) 0.0430(6) -0.0071(6) 0.0012(7) -0.0085(7)
C26 0.0520(11) 0.0357(9) 0.0381(9) 0.0044(8) 0.0139(8) 0.0046(9)
F26 0.0820(9) 0.0409(6) 0.0405(6) 0.0027(5) 0.0105(6) -0.0104(6)
C31 0.0373(9) 0.0393(9) 0.0294(8) -0.0013(7) 0.0076(7) 0.0012(8)
C32 0.0377(9) 0.0407(10) 0.0326(8) -0.0023(7) 0.0070(7) 0.0029(8)
F32 0.0406(6) 0.0460(6) 0.0473(6) -0.0015(5) 0.0108(5) 0.0076(5)
C33 0.0375(10) 0.0508(11) 0.0354(9) -0.0061(8) 0.0127(8) -0.0064(9)
F33 0.0446(7) 0.0671(8) 0.0570(7) -0.0028(6) 0.0246(6) -0.0027(6)
C34 0.0471(11) 0.0449(10) 0.0344(9) 0.0006(8) 0.0115(8) -0.0115(9)
F34 0.0644(8) 0.0528(7) 0.0529(7) 0.0057(5) 0.0239(6) -0.0145(6)
C35 0.0456(10) 0.0359(9) 0.0357(9) 0.0003(7) 0.0085(8) -0.0005(8)
F35 0.0588(7) 0.0367(6) 0.0524(6) 0.0053(5) 0.0123(6) 0.0033(5)
C36 0.0364(9) 0.0407(10) 0.0357(9) -0.0009(8) 0.0123(7) 0.0010(8)
F36 0.0446(6) 0.0408(6) 0.0565(6) 0.0012(5) 0.0221(5) 0.0054(5)
N4 0.0406(8) 0.0386(8) 0.0415(8) 0.0014(7) 0.0111(7) 0.0018(7)
C41 0.0369(10) 0.0387(10) 0.0479(10) -0.0031(8) 0.0114(8) -0.0024(8)
C42 0.0507(12) 0.0384(10) 0.0621(13) -0.0047(9) 0.0136(10) -0.0039(9)
C43 0.0470(11) 0.0496(11) 0.0509(11) -0.0021(9) 0.0172(9) 0.0001(10)
C44 0.0409(11) 0.0502(12) 0.0544(12) -0.0061(10) 0.0063(9) 0.0004(10)

loop_
_atom_type_symbol
_atom_type_description
_atom_type_scat_dispersion_real
_atom_type_scat_dispersion_imag
_atom_type_scat_source
C C 0.0033 0.0016 'International Tables Vol C Tables 4.2.6.8 and 6.1.1.4'
H H 0.0000 0.0000 'International Tables Vol C Tables 4.2.6.8 and 6.1.1.4'
N N 0.0061 0.0033 'International Tables Vol C Tables 4.2.6.8 and 6.1.1.4'
F F 0.0171 0.0103 'International Tables Vol C Tables 4.2.6.8 and 6.1.1.4'
Al Al 0.0645 0.0514 'International Tables Vol C Tables 4.2.6.8 and 6.1.1.4'

loop_
_geom_angle_atom_site_label_1
_geom_angle_atom_site_label_2
_geom_angle_atom_site_label_3
_geom_angle
_geom_angle_site_symmetry_1
_geom_angle_site_symmetry_3
_geom_angle_publ_flag
N4 Al C21 113.48(8) . . ?
N4 Al C11 105.69(8) . . ?
C21 Al C11 114.42(8) . . ?
N4 Al C31 98.62(7) . . ?
C21 Al C31 112.77(8) . . ?
C11 Al C31 110.57(8) . . ?
C16 C11 C12 113.44(17) . . ?
C16 C11 Al 123.68(14) . . ?
C12 C11 Al 122.70(14) . . ?
F12 C12 C13 116.33(16) . . ?
F12 C12 C11 119.08(17) . . ?
C13 C12 C11 124.59(18) . . ?
F13 C13 C14 119.57(17) . . ?
F13 C13 C12 121.26(18) . . ?
C14 C13 C12 119.16(17) . . ?
F14 C14 C13 120.31(17) . . ?
F14 C14 C15 120.28(18) . . ?
C13 C14 C15 119.41(17) . . ?
F15 C15 C16 121.12(17) . . ?
F15 C15 C14 120.00(17) . . ?
C16 C15 C14 118.87(18) . . ?
F16 C16 C15 116.12(16) . . ?
F16 C16 C11 119.36(16) . . ?
C15 C16 C11 124.52(17) . . ?
C26 C21 C22 113.93(17) . . ?
C26 C21 Al 123.03(13) . . ?
C22 C21 Al 122.61(14) . . ?
F22 C22 C23 116.75(16) . . ?
F22 C22 C21 119.05(16) . . ?
C23 C22 C21 124.20(18) . . ?
F23 C23 C24 119.74(17) . . ?
F23 C23 C22 121.29(19) . . ?
C24 C23 C22 118.96(17) . . ?
F24 C24 C23 120.70(18) . . ?
F24 C24 C25 119.24(19) . . ?
C23 C24 C25 120.06(17) . . ?
F25 C25 C24 120.36(17) . . ?
F25 C25 C26 121.16(18) . . ?
C24 C25 C26 118.48(19) . . ?
F26 C26 C21 120.32(16) . . ?
F26 C26 C25 115.33(17) . . ?
C21 C26 C25 124.35(18) . . ?
C36 C31 C32 113.88(16) . . ?
C36 C31 Al 123.70(13) . . ?
C32 C31 Al 122.31(14) . . ?
F32 C32 C33 116.84(16) . . ?
F32 C32 C31 119.43(16) . . ?
C33 C32 C31 123.73(17) . . ?
F33 C33 C34 119.81(17) . . ?
F33 C33 C32 121.15(18) . . ?
C34 C33 C32 119.04(17) . . ?
F34 C34 C33 120.26(17) . . ?
F34 C34 C35 119.62(18) . . ?
C33 C34 C35 120.12(17) . . ?
F35 C35 C36 121.43(17) . . ?
F35 C35 C34 120.51(16) . . ?
C36 C35 C34 118.07(17) . . ?
F36 C36 C35 115.76(16) . . ?
F36 C36 C31 119.17(16) . . ?
C35 C36 C31 125.06(17) . . ?
C41 N4 Al 129.19(12) . . ?
C41 N4 H4A 105.0 . . ?
Al N4 H4A 105.0 . . ?
C41 N4 H4B 105.0 . . ?
Al N4 H4B 105.0 . . ?
H4A N4 H4B 105.8 . . ?
C44 C41 C43 110.74(17) . . ?
C44 C41 N4 107.18(16) . . ?
C43 C41 N4 107.46(16) . . ?
C44 C41 C42 110.99(17) . . ?
C43 C41 C42 111.50(17) . . ?
N4 C41 C42 108.79(15) . . ?
C41 C42 H42A 109.5 . . ?
C41 C42 H42B 109.5 . . ?
H42A C42 H42B 109.5 . . ?
C41 C42 H42C 109.5 . . ?
H42A C42 H42C 109.5 . . ?
H42B C42 H42C 109.5 . . ?
C41 C43 H43A 109.5 . . ?
C41 C43 H43B 109.5 . . ?
H43A C43 H43B 109.5 . . ?
C41 C43 H43C 109.5 . . ?
H43A C43 H43C 109.5 . . ?
H43B C43 H43C 109.5 . . ?
C41 C44 H44A 109.5 . . ?
C41 C44 H44B 109.5 . . ?
H44A C44 H44B 109.5 . . ?
C41 C44 H44C 109.5 . . ?
H44A C44 H44C 109.5 . . ?
H44B C44 H44C 109.5 . . ?

loop_
_geom_bond_atom_site_label_1
_geom_bond_atom_site_label_2
_geom_bond_distance
_geom_bond_site_symmetry_2
_geom_bond_publ_flag
Al N4 1.9965(18) . ?
Al C21 1.9984(19) . ?
Al C11 2.007(2) . ?
Al C31 2.0099(19) . ?
C11 C16 1.389(3) . ?
C11 C12 1.390(3) . ?
C12 F12 1.372(2) . ?
C12 C13 1.380(3) . ?
C13 F13 1.355(2) . ?
C13 C14 1.376(3) . ?
C14 F14 1.346(2) . ?
C14 C15 1.385(3) . ?
C15 F15 1.353(2) . ?
C15 C16 1.384(3) . ?
C16 F16 1.361(2) . ?
C21 C26 1.383(3) . ?
C21 C22 1.394(3) . ?
C22 F22 1.366(2) . ?
C22 C23 1.376(3) . ?
C23 F23 1.352(2) . ?
C23 C24 1.375(3) . ?
C24 F24 1.347(2) . ?
C24 C25 1.382(3) . ?
C25 F25 1.346(2) . ?
C25 C26 1.386(3) . ?
C26 F26 1.365(2) . ?
C31 C36 1.388(3) . ?
C31 C32 1.393(3) . ?
C32 F32 1.362(2) . ?
C32 C33 1.385(3) . ?
C33 F33 1.346(2) . ?
C33 C34 1.382(3) . ?
C34 F34 1.352(2) . ?
C34 C35 1.384(3) . ?
C35 F35 1.350(2) . ?
C35 C36 1.380(3) . ?
C36 F36 1.376(2) . ?
N4 C41 1.531(2) . ?
N4 H4A 0.9000 . ?
N4 H4B 0.9000 . ?
C41 C44 1.525(3) . ?
C41 C43 1.528(3) . ?
C41 C42 1.532(3) . ?
C42 H42A 0.9600 . ?
C42 H42B 0.9600 . ?
C42 H42C 0.9600 . ?
C43 H43A 0.9600 . ?
C43 H43B 0.9600 . ?
C43 H43C 0.9600 . ?
C44 H44A 0.9600 . ?
C44 H44B 0.9600 . ?
C44 H44C 0.9600 . ?

loop_
_geom_torsion_atom_site_label_1
_geom_torsion_atom_site_label_2
_geom_torsion_atom_site_label_3
_geom_torsion_atom_site_label_4
_geom_torsion
_geom_torsion_site_symmetry_1
_geom_torsion_site_symmetry_2
_geom_torsion_site_symmetry_3
_geom_torsion_site_symmetry_4
_geom_torsion_publ_flag
N4 Al C11 C16 150.45(15) . . . . ?
C21 Al C11 C16 24.86(19) . . . . ?
C31 Al C11 C16 -103.78(16) . . . . ?
N4 Al C11 C12 -34.61(18) . . . . ?
C21 Al C11 C12 -160.21(15) . . . . ?
C31 Al C11 C12 71.16(18) . . . . ?
C16 C11 C12 F12 178.34(17) . . . . ?
Al C11 C12 F12 2.9(3) . . . . ?
C16 C11 C12 C13 -0.9(3) . . . . ?
Al C11 C12 C13 -176.34(16) . . . . ?
F12 C12 C13 F13 0.2(3) . . . . ?
C11 C12 C13 F13 179.45(18) . . . . ?
F12 C12 C13 C14 -178.72(18) . . . . ?
C11 C12 C13 C14 0.6(3) . . . . ?
F13 C13 C14 F14 1.0(3) . . . . ?
C12 C13 C14 F14 179.85(18) . . . . ?
F13 C13 C14 C15 -179.06(18) . . . . ?
C12 C13 C14 C15 -0.2(3) . . . . ?
F14 C14 C15 F15 -0.9(3) . . . . ?
C13 C14 C15 F15 179.10(17) . . . . ?
F14 C14 C15 C16 -179.81(17) . . . . ?
C13 C14 C15 C16 0.2(3) . . . . ?
F15 C15 C16 F16 -0.3(3) . . . . ?
C14 C15 C16 F16 178.57(17) . . . . ?
F15 C15 C16 C11 -179.54(17) . . . . ?
C14 C15 C16 C11 -0.7(3) . . . . ?
C12 C11 C16 F16 -178.23(16) . . . . ?
Al C11 C16 F16 -2.9(2) . . . . ?
C12 C11 C16 C15 1.0(3) . . . . ?
Al C11 C16 C15 176.33(15) . . . . ?
N4 Al C21 C26 106.83(17) . . . . ?
C11 Al C21 C26 -131.77(16) . . . . ?
C31 Al C21 C26 -4.25(19) . . . . ?
N4 Al C21 C22 -81.19(17) . . . . ?
C11 Al C21 C22 40.21(18) . . . . ?
C31 Al C21 C22 167.73(15) . . . . ?
C26 C21 C22 F22 179.99(17) . . . . ?
Al C21 C22 F22 7.3(3) . . . . ?
C26 C21 C22 C23 0.4(3) . . . . ?
Al C21 C22 C23 -172.27(15) . . . . ?
F22 C22 C23 F23 0.1(3) . . . . ?
C21 C22 C23 F23 179.73(17) . . . . ?
F22 C22 C23 C24 -178.68(18) . . . . ?
C21 C22 C23 C24 1.0(3) . . . . ?
F23 C23 C24 F24 -0.8(3) . . . . ?
C22 C23 C24 F24 178.01(18) . . . . ?
F23 C23 C24 C25 179.64(19) . . . . ?
C22 C23 C24 C25 -1.6(3) . . . . ?
F24 C24 C25 F25 1.2(3) . . . . ?
C23 C24 C25 F25 -179.24(19) . . . . ?
F24 C24 C25 C26 -178.74(18) . . . . ?
C23 C24 C25 C26 0.8(3) . . . . ?
C22 C21 C26 F26 178.12(17) . . . . ?
Al C21 C26 F26 -9.3(3) . . . . ?
C22 C21 C26 C25 -1.1(3) . . . . ?
Al C21 C26 C25 171.46(16) . . . . ?
F25 C25 C26 F26 1.4(3) . . . . ?
C24 C25 C26 F26 -178.72(18) . . . . ?
F25 C25 C26 C21 -179.34(19) . . . . ?
C24 C25 C26 C21 0.6(3) . . . . ?
N4 Al C31 C36 -35.81(16) . . . . ?
C21 Al C31 C36 84.23(17) . . . . ?
C11 Al C31 C36 -146.24(15) . . . . ?
N4 Al C31 C32 140.23(14) . . . . ?
C21 Al C31 C32 -99.72(15) . . . . ?
C11 Al C31 C32 29.80(17) . . . . ?
C36 C31 C32 F32 -176.86(15) . . . . ?
Al C31 C32 F32 6.7(2) . . . . ?
C36 C31 C32 C33 3.1(3) . . . . ?
Al C31 C32 C33 -173.26(14) . . . . ?
F32 C32 C33 F33 -0.5(2) . . . . ?
C31 C32 C33 F33 179.46(16) . . . . ?
F32 C32 C33 C34 179.27(15) . . . . ?
C31 C32 C33 C34 -0.7(3) . . . . ?
F33 C33 C34 F34 -2.0(3) . . . . ?
C32 C33 C34 F34 178.15(16) . . . . ?
F33 C33 C34 C35 177.71(16) . . . . ?
C32 C33 C34 C35 -2.1(3) . . . . ?
F34 C34 C35 F35 2.0(3) . . . . ?
C33 C34 C35 F35 -177.77(16) . . . . ?
F34 C34 C35 C36 -178.03(16) . . . . ?
C33 C34 C35 C36 2.2(3) . . . . ?
F35 C35 C36 F36 1.0(3) . . . . ?
C34 C35 C36 F36 -178.98(15) . . . . ?
F35 C35 C36 C31 -179.53(17) . . . . ?
C34 C35 C36 C31 0.5(3) . . . . ?
C32 C31 C36 F36 176.41(15) . . . . ?
Al C31 C36 F36 -7.2(2) . . . . ?
C32 C31 C36 C35 -3.0(3) . . . . ?
Al C31 C36 C35 173.31(14) . . . . ?
C21 Al N4 C41 50.40(17) . . . . ?
C11 Al N4 C41 -75.76(16) . . . . ?
C31 Al N4 C41 169.92(15) . . . . ?
Al N4 C41 C44 174.05(13) . . . . ?
Al N4 C41 C43 -66.9(2) . . . . ?
Al N4 C41 C42 54.0(2) . . . . ?
